data_4510141
loop_
_publ_author_name
'Henline, Kylie M.'
'Wang, Charles'
'Pike, Robert D.'
'Ahern, John C.'
'Sousa, Bryer'
'Patterson, Howard H.'
'Kerr, Andrew T.'
'Cahill, Christopher L.'

_publ_section_title
;
 Structure, Dynamics, and Photophysics in the Copper(I)
 Iodide--Tetrahydrothiophene System
;
_journal_issue 3
_journal_name_full 'Crystal Growth &amp; Design'
_journal_page_first 1449
_journal_paper_doi 10.1021/cg500005p
_journal_volume 14
_journal_year 2014
_chemical_formula_moiety 'C14 H27 Cu3 I3 N S3'
_chemical_formula_sum 'C14 H27 Cu3 I3 N S3'
_chemical_formula_weight 876.86
_chemical_name_systematic
;
 ?
;
_space_group_crystal_system monoclinic
_space_group_IT_number 15
_space_group_name_Hall '-C 2yc'
_space_group_name_H-M_alt 'C 1 2/c 1'
_symmetry_space_group_name_Hall '-C 2yc'
_symmetry_space_group_name_H-M 'C 1 2/c 1'
_atom_sites_solution_hydrogens geom
_audit_creation_method SHELXL-2013
_cell_angle_alpha 90
_cell_angle_beta 90.1331(11)
_cell_angle_gamma 90
_cell_formula_units_Z 8
_cell_length_a 22.7901(7)
_cell_length_b 13.2617(4)
_cell_length_c 16.0147(5)
_cell_measurement_reflns_used 9989
_cell_measurement_temperature 100(2)
_cell_measurement_theta_max 68.32
_cell_measurement_theta_min 4.97
_cell_volume 4840.2(3)
_computing_cell_refinement 'SAINTPLUS (Bruker AXS, 2004)'
_computing_data_collection 'APEX2 (Bruker AXS, 2004)'
_computing_data_reduction SAINTPLUS
_computing_molecular_graphics 'ORTEP3 (Farrugia, 1997)'
_computing_publication_material 'SHELXL97 (Sheldrick, 1997)'
_computing_structure_refinement 'XSHELL (Bruker, 2004)'
_computing_structure_solution 'SHELXS97 (Sheldrick, 1997)'
_diffrn_ambient_temperature 100(2)
_diffrn_measured_fraction_theta_full 0.972
_diffrn_measured_fraction_theta_max 0.985
_diffrn_measurement_device_type 'Bruker APEX-II CCD'
_diffrn_measurement_method '\w and \y'
_diffrn_radiation_monochromator graphite
_diffrn_radiation_source 'sealed tube'
_diffrn_radiation_type CuK\a
_diffrn_radiation_wavelength 1.54178
_diffrn_reflns_av_R_equivalents 0.0535
_diffrn_reflns_av_unetI/netI 0.0309
_diffrn_reflns_Laue_measured_fraction_full 0.972
_diffrn_reflns_Laue_measured_fraction_max 0.985
_diffrn_reflns_limit_h_max 27
_diffrn_reflns_limit_h_min -27
_diffrn_reflns_limit_k_max 15
_diffrn_reflns_limit_k_min -15
_diffrn_reflns_limit_l_max 18
_diffrn_reflns_limit_l_min -15
_diffrn_reflns_number 27062
_diffrn_reflns_point_group_measured_fraction_full 0.972
_diffrn_reflns_point_group_measured_fraction_max 0.985
_diffrn_reflns_theta_full 67.679
_diffrn_reflns_theta_max 66.993
_diffrn_reflns_theta_min 3.856
_exptl_absorpt_coefficient_mu 35.514
_exptl_absorpt_correction_T_max 0.1394
_exptl_absorpt_correction_T_min 0.0135
_exptl_absorpt_correction_type numerical
_exptl_absorpt_process_details 'SADABS (Sheldrick, 2004)'
_exptl_crystal_colour colourless
_exptl_crystal_density_diffrn 2.407
_exptl_crystal_description octahedron
_exptl_crystal_F_000 3296
_exptl_crystal_size_max 0.470
_exptl_crystal_size_mid 0.290
_exptl_crystal_size_min 0.190
_refine_diff_density_max 0.890
_refine_diff_density_min -2.075
_refine_diff_density_rms 0.213
_refine_ls_extinction_method none
_refine_ls_goodness_of_fit_ref 1.175
_refine_ls_hydrogen_treatment constr
_refine_ls_matrix_type full
_refine_ls_number_parameters 245
_refine_ls_number_reflns 4248
_refine_ls_number_restraints 0
_refine_ls_restrained_S_all 1.175
_refine_ls_R_factor_all 0.0312
_refine_ls_R_factor_gt 0.0304
_refine_ls_shift/su_max 0.002
_refine_ls_shift/su_mean 0.000
_refine_ls_structure_factor_coef Fsqd
_refine_ls_weighting_details
;
 w=1/[\s^2^(Fo^2^)+(0.0338P)^2^+30.1934P]
 where P=(Fo^2^+2Fc^2^)/3
;
_refine_ls_weighting_scheme calc
_refine_ls_wR_factor_gt 0.0780
_refine_ls_wR_factor_ref 0.0785
_reflns_Friedel_coverage 0.000
_reflns_number_gt 4101
_reflns_number_total 4248
_reflns_threshold_expression 'I > 2\s(I)'
_cod_data_source_file cg500005p_si_005.cif
_cod_data_source_block C2onc
_cod_database_code 4510141
_shelx_space_group_comment
;
The symmetry employed for this shelxl refinement is uniquely defined
by the following loop, which should always be used as a source of
symmetry information in preference to the above space-group names.
They are only intended as comments.
;
_shelx_estimated_absorpt_t_min 0.021
_shelx_estimated_absorpt_t_max 0.057
_shelxl_version_number 2013-2

loop_
_space_group_symop_operation_xyz
'x, y, z'
'-x, y, -z+1/2'
'x+1/2, y+1/2, z'
'-x+1/2, y+1/2, -z+1/2'
'-x, -y, -z'
'x, -y, z-1/2'
'-x+1/2, -y+1/2, -z'
'x+1/2, -y+1/2, z-1/2'

loop_
_atom_site_label
_atom_site_type_symbol
_atom_site_fract_x
_atom_site_fract_y
_atom_site_fract_z
_atom_site_U_iso_or_equiv
_atom_site_adp_type
_atom_site_occupancy
_atom_site_site_symmetry_order
_atom_site_calc_flag
_atom_site_refinement_flags_posn
_atom_site_refinement_flags_adp
_atom_site_refinement_flags_occupancy
_atom_site_disorder_assembly
_atom_site_disorder_group
I1 I 0.29413(2) 0.78625(2) 0.13737(2) 0.01129(10) Uani 1 1 d . . . . .
I2 I 0.21155(2) 0.70883(2) 0.36955(2) 0.01176(10) Uani 1 1 d . . . . .
I3 I 0.53447(2) 0.48766(2) 0.37526(2) 0.01304(10) Uani 1 1 d . . . . .
Cu1 Cu 0.21364(3) 0.83701(4) 0.24398(4) 0.01066(15) Uani 1 1 d . . . . .
Cu2 Cu 0.28997(3) 0.65637(4) 0.26059(4) 0.01112(15) Uani 1 1 d . . . . .
Cu3 Cu 0.43893(3) 0.49454(4) 0.28170(5) 0.01324(16) Uani 1 1 d . . . . .
S1 S 0.23250(5) 0.99877(6) 0.29790(7) 0.0080(2) Uani 1 1 d . . . . .
S2 S 0.38268(4) 0.63444(7) 0.31771(6) 0.0096(2) Uani 1 1 d . . . . .
S3 S 0.37944(4) 0.35549(7) 0.31404(6) 0.0099(2) Uani 1 1 d . . . . .
C1 C 0.3097(2) 1.0004(3) 0.3280(4) 0.0217(12) Uani 1 1 d . . . . .
H1A H 0.3325 0.9529 0.2932 0.026 Uiso 1 1 calc R U . . .
H1B H 0.3263 1.0688 0.3215 0.026 Uiso 1 1 calc R U . . .
C2 C 0.3109(2) 0.9683(4) 0.4187(4) 0.0300(12) Uani 1 1 d . . . . .
H2A H 0.3479 0.9898 0.4456 0.036 Uiso 1 1 calc R U . . .
H2B H 0.3074 0.8941 0.4234 0.036 Uiso 1 1 calc R U . . .
C3 C 0.2582(3) 1.0201(4) 0.4600(3) 0.0250(12) Uani 1 1 d . . . . .
H3A H 0.2519 0.9926 0.5168 0.030 Uiso 1 1 calc R U . . .
H3B H 0.2653 1.0936 0.4647 0.030 Uiso 1 1 calc R U . . .
C4 C 0.2054(2) 1.0004(3) 0.4061(3) 0.0152(10) Uani 1 1 d . . . . .
H4A H 0.1757 1.0542 0.4135 0.018 Uiso 1 1 calc R U . . .
H4B H 0.1873 0.9348 0.4206 0.018 Uiso 1 1 calc R U . . .
C5 C 0.3829(2) 0.6442(4) 0.4321(3) 0.0181(10) Uani 1 1 d . . . . .
H5A H 0.3422 0.6469 0.4534 0.022 Uiso 1 1 calc R U . . .
H5B H 0.4028 0.5850 0.4570 0.022 Uiso 1 1 calc R U . . .
C6 C 0.4155(3) 0.7401(4) 0.4547(4) 0.0346(13) Uani 1 1 d . . . . .
H6A H 0.3872 0.7959 0.4631 0.041 Uiso 1 1 calc R U . . .
H6B H 0.4377 0.7302 0.5072 0.041 Uiso 1 1 calc R U . . .
C7 C 0.4567(3) 0.7658(4) 0.3852(4) 0.0368(14) Uani 1 1 d . . . . .
H7A H 0.4919 0.7221 0.3882 0.044 Uiso 1 1 calc R U . . .
H7B H 0.4695 0.8369 0.3902 0.044 Uiso 1 1 calc R U . . .
C8 C 0.4254(2) 0.7499(4) 0.3031(4) 0.0268(12) Uani 1 1 d . . . . .
H8A H 0.4538 0.7418 0.2570 0.032 Uiso 1 1 calc R U . . .
H8B H 0.3993 0.8076 0.2903 0.032 Uiso 1 1 calc R U . . .
C9 C 0.4217(2) 0.2412(3) 0.2908(3) 0.0164(9) Uani 1 1 d . . . . .
H9A H 0.3959 0.1877 0.2683 0.020 Uiso 1 1 calc R U . . .
H9B H 0.4529 0.2556 0.2496 0.020 Uiso 1 1 calc R U . . .
C10 C 0.4483(2) 0.2090(4) 0.3741(3) 0.0225(11) Uani 1 1 d . . . . .
H10A H 0.4588 0.1366 0.3726 0.027 Uiso 1 1 calc R U . . .
H10B H 0.4842 0.2486 0.3860 0.027 Uiso 1 1 calc R U . . .
C11 C 0.4021(2) 0.2282(4) 0.4407(3) 0.0220(10) Uani 1 1 d . . . . .
H11A H 0.4195 0.2212 0.4971 0.026 Uiso 1 1 calc R U . . .
H11B H 0.3695 0.1792 0.4352 0.026 Uiso 1 1 calc R U . . .
C12 C 0.3795(2) 0.3353(3) 0.4277(3) 0.0160(9) Uani 1 1 d . . . . .
H12A H 0.4055 0.3847 0.4558 0.019 Uiso 1 1 calc R U . . .
H12B H 0.3394 0.3426 0.4505 0.019 Uiso 1 1 calc R U . . .
N1 N 0.4619(5) 0.0130(7) 0.7423(9) 0.038(3) Uani 0.485(13) 1 d . . P A 1
C13 C 0.4389(7) 0.0042(6) 0.6812(11) 0.020(3) Uani 0.485(13) 1 d . . P A 1
C14 C 0.4097(7) -0.0066(9) 0.6018(11) 0.021(3) Uani 0.485(13) 1 d . . P A 1
H14A H 0.4213 -0.0705 0.5760 0.032 Uiso 0.485(13) 1 calc R U P A 1
H14B H 0.4207 0.0494 0.5652 0.032 Uiso 0.485(13) 1 calc R U P A 1
H14C H 0.3671 -0.0060 0.6103 0.032 Uiso 0.485(13) 1 calc R U P A 1
N2 N 0.4677(5) -0.0073(7) 0.5028(9) 0.040(3) Uani 0.515(13) 1 d . . P A 2
C15 C 0.4443(5) -0.0041(6) 0.5658(8) 0.017(3) Uani 0.515(13) 1 d . . P A 2
C16 C 0.4150(8) 0.0004(10) 0.6430(13) 0.032(4) Uani 0.515(13) 1 d . . P A 2
H16A H 0.3886 0.0587 0.6435 0.048 Uiso 0.515(13) 1 calc R U P A 2
H16B H 0.4438 0.0069 0.6882 0.048 Uiso 0.515(13) 1 calc R U P A 2
H16C H 0.3921 -0.0615 0.6509 0.048 Uiso 0.515(13) 1 calc R U P A 2

loop_
_atom_site_aniso_label
_atom_site_aniso_U_11
_atom_site_aniso_U_22
_atom_site_aniso_U_33
_atom_site_aniso_U_23
_atom_site_aniso_U_13
_atom_site_aniso_U_12
I1 0.01350(16) 0.00818(15) 0.01219(17) 0.00241(9) 0.00153(10) 0.00319(9)
I2 0.01339(16) 0.00867(15) 0.01324(17) 0.00209(9) 0.00122(10) 0.00235(9)
I3 0.00813(16) 0.01796(16) 0.01301(17) 0.00039(9) -0.00331(11) 0.00175(9)
Cu1 0.0097(3) 0.0089(3) 0.0133(3) -0.0010(2) -0.0018(2) -0.0010(2)
Cu2 0.0114(3) 0.0091(3) 0.0128(3) 0.0000(2) -0.0026(2) 0.0000(2)
Cu3 0.0115(3) 0.0123(3) 0.0159(4) -0.0002(2) -0.0029(3) 0.0003(2)
S1 0.0061(5) 0.0057(5) 0.0122(6) -0.0006(3) -0.0022(4) -0.0002(3)
S2 0.0074(5) 0.0086(5) 0.0127(5) 0.0010(4) -0.0022(4) -0.0002(4)
S3 0.0071(5) 0.0092(5) 0.0133(5) 0.0004(4) -0.0017(4) -0.0003(4)
C1 0.008(2) 0.017(3) 0.040(4) -0.0044(18) -0.010(2) -0.0005(16)
C2 0.029(3) 0.017(2) 0.044(3) 0.002(2) -0.024(2) 0.001(2)
C3 0.045(3) 0.016(2) 0.014(3) 0.0010(19) -0.011(2) -0.001(2)
C4 0.027(3) 0.011(2) 0.007(2) -0.0007(14) 0.005(2) -0.0024(16)
C5 0.014(2) 0.026(3) 0.014(2) 0.0024(18) -0.0019(17) 0.0068(19)
C6 0.047(3) 0.028(3) 0.029(3) -0.011(2) -0.016(2) 0.004(3)
C7 0.033(3) 0.024(3) 0.054(4) -0.005(3) -0.010(3) -0.010(2)
C8 0.023(3) 0.016(2) 0.042(3) 0.008(2) -0.008(2) -0.016(2)
C9 0.013(2) 0.011(2) 0.025(3) -0.0013(18) -0.0012(17) 0.0061(18)
C10 0.020(3) 0.018(2) 0.030(3) 0.0007(19) -0.003(2) 0.0072(18)
C11 0.028(3) 0.017(2) 0.021(3) 0.0066(19) -0.003(2) -0.001(2)
C12 0.017(2) 0.016(2) 0.015(2) -0.0011(17) 0.0004(17) -0.0017(18)
N1 0.038(7) 0.028(6) 0.048(9) 0.003(4) 0.005(6) 0.010(4)
C13 0.033(8) 0.008(5) 0.019(8) 0.002(4) 0.001(6) 0.003(4)
C14 0.021(8) 0.025(6) 0.017(10) 0.002(6) -0.015(9) 0.000(4)
N2 0.039(7) 0.028(6) 0.054(9) 0.001(4) -0.001(6) -0.001(4)
C15 0.013(6) 0.016(5) 0.022(7) 0.002(3) -0.009(5) -0.001(3)
C16 0.034(9) 0.044(9) 0.017(11) 0.006(7) -0.014(9) -0.002(5)

loop_
_atom_type_symbol
_atom_type_description
_atom_type_scat_dispersion_real
_atom_type_scat_dispersion_imag
_atom_type_scat_source
C C 0.0181 0.0091 'International Tables Vol C Tables 4.2.6.8 and 6.1.1.4'
H H 0.0000 0.0000 'International Tables Vol C Tables 4.2.6.8 and 6.1.1.4'
S S 0.3331 0.5567 'International Tables Vol C Tables 4.2.6.8 and 6.1.1.4'
Cu Cu -1.9646 0.5888 'International Tables Vol C Tables 4.2.6.8 and 6.1.1.4'
I I -0.3257 6.8362 'International Tables Vol C Tables 4.2.6.8 and 6.1.1.4'
N N 0.0311 0.0180 'International Tables Vol C Tables 4.2.6.8 and 6.1.1.4'

loop_
_geom_angle_atom_site_label_1
_geom_angle_atom_site_label_2
_geom_angle_atom_site_label_3
_geom_angle
_geom_angle_site_symmetry_1
_geom_angle_site_symmetry_3
Cu1 I1 Cu2 69.43(2) . .
Cu2 I2 Cu1 69.27(2) . .
Cu3 I3 Cu3 69.06(3) 2_655 .
S3 Cu1 S1 102.49(4) 4 .
S3 Cu1 I1 114.16(4) 4 .
S1 Cu1 I1 110.43(4) . .
S3 Cu1 I2 110.78(3) 4 .
S1 Cu1 I2 108.18(4) . .
I1 Cu1 I2 110.40(2) . .
S3 Cu1 Cu2 130.80(4) 4 .
S1 Cu1 Cu2 126.58(4) . .
I1 Cu1 Cu2 55.660(18) . .
I2 Cu1 Cu2 54.761(18) . .
S2 Cu2 S1 104.10(4) . 4_545
S2 Cu2 I2 113.37(4) . .
S1 Cu2 I2 110.92(4) 4_545 .
S2 Cu2 I1 110.18(3) . .
S1 Cu2 I1 107.04(4) 4_545 .
I2 Cu2 I1 110.86(2) . .
S2 Cu2 Cu1 131.99(4) . .
S1 Cu2 Cu1 123.71(4) 4_545 .
I2 Cu2 Cu1 55.971(19) . .
I1 Cu2 Cu1 54.908(18) . .
S2 Cu3 S3 104.64(5) . .
S2 Cu3 I3 113.51(4) . 2_655
S3 Cu3 I3 108.86(4) . 2_655
S2 Cu3 I3 109.91(3) . .
S3 Cu3 I3 108.87(3) . .
I3 Cu3 I3 110.79(3) 2_655 .
S2 Cu3 Cu3 127.06(3) . 2_655
S3 Cu3 Cu3 128.22(3) . 2_655
I3 Cu3 Cu3 56.31(2) 2_655 2_655
I3 Cu3 Cu3 54.62(2) . 2_655
C1 S1 C4 94.4(3) . .
C1 S1 Cu2 107.76(15) . 4
C4 S1 Cu2 106.98(13) . 4
C1 S1 Cu1 106.44(14) . .
C4 S1 Cu1 107.12(13) . .
Cu2 S1 Cu1 128.78(5) 4 .
C8 S2 C5 93.9(2) . .
C8 S2 Cu2 109.19(17) . .
C5 S2 Cu2 112.66(15) . .
C8 S2 Cu3 109.99(19) . .
C5 S2 Cu3 107.63(15) . .
Cu2 S2 Cu3 120.26(5) . .
C9 S3 C12 94.7(2) . .
C9 S3 Cu1 108.11(15) . 4_545
C12 S3 Cu1 112.22(15) . 4_545
C9 S3 Cu3 107.50(16) . .
C12 S3 Cu3 109.48(15) . .
Cu1 S3 Cu3 121.40(5) 4_545 .
C2 C1 S1 105.4(4) . .
C2 C1 H1A 110.7 . .
S1 C1 H1A 110.7 . .
C2 C1 H1B 110.7 . .
S1 C1 H1B 110.7 . .
H1A C1 H1B 108.8 . .
C1 C2 C3 106.0(4) . .
C1 C2 H2A 110.5 . .
C3 C2 H2A 110.5 . .
C1 C2 H2B 110.5 . .
C3 C2 H2B 110.5 . .
H2A C2 H2B 108.7 . .
C4 C3 C2 107.5(4) . .
C4 C3 H3A 110.2 . .
C2 C3 H3A 110.2 . .
C4 C3 H3B 110.2 . .
C2 C3 H3B 110.2 . .
H3A C3 H3B 108.5 . .
C3 C4 S1 105.8(4) . .
C3 C4 H4A 110.6 . .
S1 C4 H4A 110.6 . .
C3 C4 H4B 110.6 . .
S1 C4 H4B 110.6 . .
H4A C4 H4B 108.7 . .
C6 C5 S2 107.3(4) . .
C6 C5 H5A 110.3 . .
S2 C5 H5A 110.3 . .
C6 C5 H5B 110.3 . .
S2 C5 H5B 110.3 . .
H5A C5 H5B 108.5 . .
C7 C6 C5 108.7(4) . .
C7 C6 H6A 109.9 . .
C5 C6 H6A 109.9 . .
C7 C6 H6B 109.9 . .
C5 C6 H6B 109.9 . .
H6A C6 H6B 108.3 . .
C6 C7 C8 108.6(5) . .
C6 C7 H7A 110.0 . .
C8 C7 H7A 110.0 . .
C6 C7 H7B 110.0 . .
C8 C7 H7B 110.0 . .
H7A C7 H7B 108.4 . .
C7 C8 S2 104.8(4) . .
C7 C8 H8A 110.8 . .
S2 C8 H8A 110.8 . .
C7 C8 H8B 110.8 . .
S2 C8 H8B 110.8 . .
H8A C8 H8B 108.9 . .
C10 C9 S3 105.2(3) . .
C10 C9 H9A 110.7 . .
S3 C9 H9A 110.7 . .
C10 C9 H9B 110.7 . .
S3 C9 H9B 110.7 . .
H9A C9 H9B 108.8 . .
C11 C10 C9 107.0(4) . .
C11 C10 H10A 110.3 . .
C9 C10 H10A 110.3 . .
C11 C10 H10B 110.3 . .
C9 C10 H10B 110.3 . .
H10A C10 H10B 108.6 . .
C10 C11 C12 107.1(4) . .
C10 C11 H11A 110.3 . .
C12 C11 H11A 110.3 . .
C10 C11 H11B 110.3 . .
C12 C11 H11B 110.3 . .
H11A C11 H11B 108.5 . .
C11 C12 S3 105.6(3) . .
C11 C12 H12A 110.6 . .
S3 C12 H12A 110.6 . .
C11 C12 H12B 110.6 . .
S3 C12 H12B 110.6 . .
H12A C12 H12B 108.7 . .
C13 N1 N1 125.9(15) . 2_656
N1 C13 C14 179.4(16) . .
C13 C14 H14A 109.5 . .
C13 C14 H14B 109.5 . .
H14A C14 H14B 109.5 . .
C13 C14 H14C 109.5 . .
H14A C14 H14C 109.5 . .
H14B C14 H14C 109.5 . .
C15 N2 N2 120.7(15) . 5_656
N2 C15 C16 179.3(14) . .
C15 C16 H16A 109.5 . .
C15 C16 H16B 109.5 . .
H16A C16 H16B 109.5 . .
C15 C16 H16C 109.5 . .
H16A C16 H16C 109.5 . .
H16B C16 H16C 109.5 . .

loop_
_geom_bond_atom_site_label_1
_geom_bond_atom_site_label_2
_geom_bond_distance
_geom_bond_site_symmetry_2
I1 Cu1 2.5975(7) .
I1 Cu2 2.6212(7) .
I2 Cu2 2.5956(7) .
I2 Cu1 2.6338(7) .
I3 Cu3 2.5887(8) 2_655
I3 Cu3 2.6418(7) .
Cu1 S3 2.3269(11) 4
Cu1 S1 2.3517(10) .
Cu1 Cu2 2.9722(9) .
Cu2 S2 2.3187(11) .
Cu2 S1 2.3465(11) 4_545
Cu3 S2 2.3283(12) .
Cu3 S3 2.3474(12) .
Cu3 I3 2.5887(8) 2_655
Cu3 Cu3 2.9653(14) 2_655
S1 C1 1.823(5) .
S1 C4 1.841(5) .
S1 Cu2 2.3465(11) 4
S2 C8 1.829(5) .
S2 C5 1.836(5) .
S3 C9 1.835(4) .
S3 C12 1.840(5) .
S3 Cu1 2.3270(11) 4_545
C1 C2 1.513(8) .
C1 H1A 0.9900 .
C1 H1B 0.9900 .
C2 C3 1.535(8) .
C2 H2A 0.9900 .
C2 H2B 0.9900 .
C3 C4 1.504(7) .
C3 H3A 0.9900 .
C3 H3B 0.9900 .
C4 H4A 0.9900 .
C4 H4B 0.9900 .
C5 C6 1.516(7) .
C5 H5A 0.9900 .
C5 H5B 0.9900 .
C6 C7 1.497(9) .
C6 H6A 0.9900 .
C6 H6B 0.9900 .
C7 C8 1.511(8) .
C7 H7A 0.9900 .
C7 H7B 0.9900 .
C8 H8A 0.9900 .
C8 H8B 0.9900 .
C9 C10 1.524(7) .
C9 H9A 0.9900 .
C9 H9B 0.9900 .
C10 C11 1.523(7) .
C10 H10A 0.9900 .
C10 H10B 0.9900 .
C11 C12 1.525(6) .
C11 H11A 0.9900 .
C11 H11B 0.9900 .
C12 H12A 0.9900 .
C12 H12B 0.9900 .
N1 C13 1.11(2) .
N1 N1 1.76(2) 2_656
C13 C14 1.44(2) .
C14 H14A 0.9800 .
C14 H14B 0.9800 .
C14 H14C 0.9800 .
N2 C15 1.142(19) .
N2 N2 1.49(2) 5_656
C15 C16 1.41(2) .
C16 H16A 0.9800 .
C16 H16B 0.9800 .
C16 H16C 0.9800 .

loop_
_geom_torsion_atom_site_label_1
_geom_torsion_atom_site_label_2
_geom_torsion_atom_site_label_3
_geom_torsion_atom_site_label_4
_geom_torsion
_geom_torsion_site_symmetry_1
C4 S1 C1 C2 17.8(3) .
Cu2 S1 C1 C2 127.2(3) 4
Cu1 S1 C1 C2 -91.5(3) .
S1 C1 C2 C3 -40.1(4) .
C1 C2 C3 C4 49.3(5) .
C2 C3 C4 S1 -34.4(4) .
C1 S1 C4 C3 9.5(3) .
Cu2 S1 C4 C3 -100.5(3) 4
Cu1 S1 C4 C3 118.3(3) .
C8 S2 C5 C6 1.4(4) .
Cu2 S2 C5 C6 -111.3(3) .
Cu3 S2 C5 C6 113.9(3) .
S2 C5 C6 C7 -24.9(5) .
C5 C6 C7 C8 42.9(6) .
C6 C7 C8 S2 -40.0(5) .
C5 S2 C8 C7 21.6(4) .
Cu2 S2 C8 C7 137.3(4) .
Cu3 S2 C8 C7 -88.7(4) .
C12 S3 C9 C10 -15.5(3) .
Cu1 S3 C9 C10 -130.7(3) 4_545
Cu3 S3 C9 C10 96.6(3) .
S3 C9 C10 C11 38.6(4) .
C9 C10 C11 C12 -49.0(5) .
C10 C11 C12 S3 35.4(4) .
C9 S3 C12 C11 -11.3(3) .
Cu1 S3 C12 C11 100.5(3) 4_545
Cu3 S3 C12 C11 -121.7(3) .
